data_1519782
loop_
_publ_author_name
'Devillanova, Francesco'
'Aragoni, Carla'
'Arca, Massimiliano'
'Hursthouse, Michael B.'
'Huth, Susanne L.'

_publ_section_title
;
 C28H32Cd1N2O4P2S4
;
_journal_name_full 'Crystal Structure Report Archive'
_journal_page_first 235
_journal_year 2006
_chemical_formula_sum 'C28 H32 Cd N2 O4 P2 S4'
_chemical_formula_weight 763.14
_space_group_IT_number 2
_symmetry_cell_setting triclinic
_symmetry_space_group_name_Hall '-P 1'
_symmetry_space_group_name_H-M 'P -1'
_atom_sites_solution_hydrogens geom
_atom_sites_solution_primary direct
_atom_sites_solution_secondary difmap
_cell_angle_alpha 90.7370(10)
_cell_angle_beta 101.8980(10)
_cell_angle_gamma 100.7850(10)
_cell_formula_units_Z 1
_cell_length_a 8.1800(2)
_cell_length_b 9.8839(2)
_cell_length_c 10.4172(2)
_cell_measurement_reflns_used 7252
_cell_measurement_temperature 120(2)
_cell_measurement_theta_max 27.48
_cell_measurement_theta_min 2.91
_cell_volume 808.42(3)
_computing_cell_refinement 'DENZO (Otwinowski & Minor, 1997) & COLLECT (Hooft, R.W.W., 1998)'
_computing_data_collection 'COLLECT (Hooft, R.W.W., 1998)'
_computing_data_reduction 'DENZO (Otwinowski & Minor, 1997) & COLLECT (Hooft, R.W.W., 1998)'
_computing_structure_refinement 'SHELXL-97 (Sheldrick, 1997)'
_computing_structure_solution 'SHELXS-97 (Sheldrick, 1997)'
_diffrn_ambient_temperature 120(2)
_diffrn_detector_area_resol_mean 9.091
_diffrn_measured_fraction_theta_full 0.996
_diffrn_measured_fraction_theta_max 0.996
_diffrn_measurement_device_type 'Bruker-Nonius 95mm CCD camera on \k-goniostat'
_diffrn_measurement_method '\f & \w scans'
_diffrn_radiation_monochromator graphite
_diffrn_radiation_source 'Bruker-Nonius FR591 rotating anode'
_diffrn_radiation_type MoK\a
_diffrn_radiation_wavelength 0.71073
_diffrn_reflns_av_R_equivalents 0.0422
_diffrn_reflns_av_sigmaI/netI 0.0317
_diffrn_reflns_limit_h_max 10
_diffrn_reflns_limit_h_min -10
_diffrn_reflns_limit_k_max 12
_diffrn_reflns_limit_k_min -12
_diffrn_reflns_limit_l_max 13
_diffrn_reflns_limit_l_min -13
_diffrn_reflns_number 16301
_diffrn_reflns_theta_full 27.50
_diffrn_reflns_theta_max 27.50
_diffrn_reflns_theta_min 3.60
_exptl_absorpt_coefficient_mu 1.069
_exptl_absorpt_correction_T_max 0.8147
_exptl_absorpt_correction_T_min 0.7399
_exptl_absorpt_correction_type multi-scan
_exptl_absorpt_process_details 'SADABS V2.10 (Sheldrick, G.M., 2003)'
_exptl_crystal_colour colourless
_exptl_crystal_density_diffrn 1.568
_exptl_crystal_density_method 'not measured'
_exptl_crystal_description block
_exptl_crystal_F_000 388
_exptl_crystal_size_max 0.30
_exptl_crystal_size_mid 0.20
_exptl_crystal_size_min 0.20
_refine_diff_density_max 0.655
_refine_diff_density_min -0.692
_refine_diff_density_rms 0.087
_refine_ls_extinction_coef 0.0104(17)
_refine_ls_extinction_expression Fc^*^=kFc[1+0.001xFc^2^\l^3^/sin(2\q)]^-1/4^
_refine_ls_extinction_method SHELXL
_refine_ls_goodness_of_fit_ref 1.042
_refine_ls_hydrogen_treatment constr
_refine_ls_matrix_type full
_refine_ls_number_parameters 172
_refine_ls_number_reflns 3694
_refine_ls_number_restraints 0
_refine_ls_restrained_S_all 1.042
_refine_ls_R_factor_all 0.0313
_refine_ls_R_factor_gt 0.0298
_refine_ls_shift/su_max 0.001
_refine_ls_shift/su_mean 0.000
_refine_ls_structure_factor_coef Fsqd
_refine_ls_weighting_details 'calc w=1/[\s^2^(Fo^2^)+(0.0326P)^2^+1.1715P] where P=(Fo^2^+2Fc^2^)/3'
_refine_ls_weighting_scheme calc
_refine_ls_wR_factor_gt 0.0748
_refine_ls_wR_factor_ref 0.0759
_reflns_number_gt 3527
_reflns_number_total 3694
_reflns_threshold_expression >2sigma(I)
_cod_data_source_file eCrystal-235.cif
_cod_data_source_block 2005slh1128
_cod_depositor_comments
;
Citation :
Devillanova, Francesco and Aragoni, Carla and Arca, Massimiliano and 
Hursthouse, Michael B. and Huth, Susanne L. (2006) 
University of Southampton, Crystal Structure Report Archive. 
(doi:10.5258/ecrystals/235)

More at:
http://ecrystals.chem.soton.ac.uk/235/

The following automatic conversions were performed:

'_symmetry_cell_setting' value 'Triclinic' changed to 'triclinic'
according to the built-in table from CIF Core dictionary named
'cif_core.dic' version 2.4.1 from 2010-06-29.

Automatic conversion script
Id: cif_fix_values 3392 2015-05-12 13:50:21Z andrius 
;
_cod_original_sg_symbol_H-M P-1
_cod_database_code 1519782

loop_
_symmetry_equiv_pos_as_xyz
'x, y, z'
'-x, -y, -z'

loop_
_atom_site_label
_atom_site_type_symbol
_atom_site_fract_x
_atom_site_fract_y
_atom_site_fract_z
_atom_site_U_iso_or_equiv
_atom_site_adp_type
_atom_site_occupancy
_atom_site_symmetry_multiplicity
_atom_site_calc_flag
_atom_site_refinement_flags
_atom_site_disorder_assembly
_atom_site_disorder_group
C1 C 1.0199(3) 0.7728(2) 0.5449(2) 0.0225(5) Uani 1 1 d . . .
H1A H 1.0244 0.6746 0.5594 0.027 Uiso 1 1 calc R . .
H1B H 0.9551 0.8047 0.6059 0.027 Uiso 1 1 calc R . .
C2 C 1.19682(15) 0.85754(19) 0.56996(12) 0.0236(5) Uani 1 1 d . . .
H2A H 1.2600 0.8253 0.5092 0.035 Uiso 1 1 calc R . .
H2B H 1.2549 0.8481 0.6606 0.035 Uiso 1 1 calc R . .
H2C H 1.1911 0.9546 0.5564 0.035 Uiso 1 1 calc R . .
C3 C 0.69814(12) 0.77633(11) 0.19725(9) 0.0219(5) Uani 1 1 d R . .
C4 C 0.79914(12) 0.89282(11) 0.16123(9) 0.0292(6) Uani 1 1 d R . .
H4 H 0.8975 0.9393 0.2219 0.035 Uiso 1 1 calc R . .
C5 C 0.75616(12) 0.94130(11) 0.03650(9) 0.0350(6) Uani 1 1 d R . .
H5 H 0.8252 1.0209 0.0119 0.042 Uiso 1 1 calc R . .
C6 C 0.61218(12) 0.87328(11) -0.05221(9) 0.0322(6) Uani 1 1 d R . .
C7 C 0.51117(12) 0.75678(11) -0.01620(9) 0.0599(12) Uani 1 1 d R . .
H7 H 0.4128 0.7103 -0.0768 0.072 Uiso 1 1 calc R . .
C8 C 0.55415(13) 0.70830(11) 0.10853(9) 0.0535(10) Uani 1 1 d R . .
H8 H 0.4851 0.6287 0.1331 0.064 Uiso 1 1 calc R . .
C9 C 0.66165(12) 1.02282(11) -0.22435(9) 0.0555(10) Uani 1 1 d R . .
H9A H 0.6660 1.1065 -0.1713 0.083 Uiso 1 1 d R . .
H9B H 0.6111 1.0348 -0.3163 0.083 Uiso 1 1 d R . .
H9C H 0.7773 1.0058 -0.2177 0.083 Uiso 1 1 d R . .
C10 C 0.1838(3) 0.5813(3) 0.2853(2) 0.0289(6) Uani 1 1 d . . .
H10 H 0.1912 0.6469 0.3548 0.035 Uiso 1 1 calc R . .
C11 C 0.0725(3) 0.5895(3) 0.1674(2) 0.0299(6) Uani 1 1 d . . .
H11 H 0.0058 0.6592 0.1576 0.036 Uiso 1 1 calc R . .
C12 C 0.0583(3) 0.4968(2) 0.06422(19) 0.0151(4) Uani 1 1 d . . .
C13 C 0.1566(5) 0.3976(3) 0.0880(3) 0.0558(11) Uani 1 1 d . . .
H13 H 0.1513 0.3299 0.0208 0.067 Uiso 1 1 calc R . .
C14 C 0.2634(5) 0.3961(3) 0.2095(3) 0.0497(10) Uani 1 1 d . . .
H14 H 0.3282 0.3253 0.2236 0.060 Uiso 1 1 calc R . .
Cd1 Cd 0.5000 0.5000 0.5000 0.01600(9) Uani 1 2 d S . .
N1 N 0.2801(2) 0.48773(18) 0.30666(17) 0.0164(4) Uani 1 1 d . . .
O1 O 0.93680(19) 0.78788(16) 0.40960(15) 0.0178(3) Uani 1 1 d . . .
O2 O 0.5610(3) 0.9092(3) -0.17778(18) 0.0423(5) Uani 1 1 d . . .
P1 P 0.74344(7) 0.70985(6) 0.35933(5) 0.01456(13) Uani 1 1 d . . .
S1 S 0.59519(6) 0.76815(5) 0.47183(5) 0.01375(12) Uani 1 1 d . . .
S2 S 0.72568(7) 0.50568(6) 0.34536(6) 0.02099(13) Uani 1 1 d . . .

loop_
_atom_site_aniso_label
_atom_site_aniso_U_11
_atom_site_aniso_U_22
_atom_site_aniso_U_33
_atom_site_aniso_U_23
_atom_site_aniso_U_13
_atom_site_aniso_U_12
C1 0.0182(11) 0.0284(12) 0.0173(10) 0.0064(9) -0.0018(8) 0.0015(9)
C2 0.0177(11) 0.0224(11) 0.0281(12) -0.0041(9) 0.0019(9) 0.0009(8)
C3 0.0196(10) 0.0379(13) 0.0132(10) 0.0059(9) 0.0053(8) 0.0156(9)
C4 0.0550(16) 0.0170(11) 0.0140(10) 0.0002(8) -0.0019(10) 0.0132(10)
C5 0.071(2) 0.0193(11) 0.0159(11) 0.0037(9) 0.0029(12) 0.0183(12)
C6 0.0354(14) 0.0593(18) 0.0131(11) 0.0107(11) 0.0076(10) 0.0338(13)
C7 0.0146(12) 0.140(4) 0.0192(13) 0.0302(17) -0.0007(10) 0.0025(16)
C8 0.0165(12) 0.117(3) 0.0201(13) 0.0263(16) 0.0017(10) -0.0043(15)
C9 0.114(3) 0.0354(16) 0.0182(13) 0.0126(11) 0.0013(16) 0.0311(18)
C10 0.0271(12) 0.0507(16) 0.0115(10) -0.0091(10) -0.0031(9) 0.0224(11)
C11 0.0275(12) 0.0494(16) 0.0159(11) -0.0091(10) -0.0052(9) 0.0266(11)
C12 0.0156(9) 0.0137(9) 0.0126(10) 0.0011(7) -0.0025(8) 0.0007(7)
C13 0.090(3) 0.0331(15) 0.0324(15) -0.0237(12) -0.0400(16) 0.0417(17)
C14 0.078(2) 0.0284(14) 0.0318(15) -0.0159(11) -0.0352(15) 0.0346(15)
Cd1 0.01736(13) 0.01331(13) 0.01244(12) 0.00245(7) -0.00550(8) 0.00015(8)
N1 0.0151(8) 0.0164(8) 0.0133(8) 0.0024(6) -0.0030(6) -0.0013(7)
O1 0.0147(7) 0.0224(8) 0.0159(7) 0.0053(6) 0.0023(6) 0.0035(6)
O2 0.0434(11) 0.0775(16) 0.0160(9) 0.0186(9) 0.0069(8) 0.0352(11)
P1 0.0140(3) 0.0188(3) 0.0116(2) 0.00163(19) 0.00135(19) 0.0063(2)
S1 0.0150(2) 0.0122(2) 0.0146(2) 0.00084(17) 0.00407(18) 0.00292(17)
S2 0.0207(3) 0.0200(3) 0.0222(3) -0.0052(2) -0.0007(2) 0.0099(2)

loop_
_atom_type_symbol
_atom_type_description
_atom_type_scat_dispersion_real
_atom_type_scat_dispersion_imag
_atom_type_scat_source
C C 0.0033 0.0016 'International Tables Vol C Tables 4.2.6.8 and 6.1.1.4'
H H 0.0000 0.0000 'International Tables Vol C Tables 4.2.6.8 and 6.1.1.4'
Cd Cd -0.8075 1.2024 'International Tables Vol C Tables 4.2.6.8 and 6.1.1.4'
N N 0.0061 0.0033 'International Tables Vol C Tables 4.2.6.8 and 6.1.1.4'
O O 0.0106 0.0060 'International Tables Vol C Tables 4.2.6.8 and 6.1.1.4'
P P 0.1023 0.0942 'International Tables Vol C Tables 4.2.6.8 and 6.1.1.4'
S S 0.1246 0.1234 'International Tables Vol C Tables 4.2.6.8 and 6.1.1.4'

loop_
_geom_angle_atom_site_label_1
_geom_angle_atom_site_label_2
_geom_angle_atom_site_label_3
_geom_angle
_geom_angle_site_symmetry_1
_geom_angle_site_symmetry_3
O1 C1 C2 108.38(16) . .
O1 C1 H1A 110.0 . .
C2 C1 H1A 110.0 . .
O1 C1 H1B 110.0 . .
C2 C1 H1B 110.0 . .
H1A C1 H1B 108.4 . .
C1 C2 H2A 109.5 . .
C1 C2 H2B 109.5 . .
H2A C2 H2B 109.5 . .
C1 C2 H2C 109.5 . .
H2A C2 H2C 109.5 . .
H2B C2 H2C 109.5 . .
C4 C3 C8 120.0 . .
C4 C3 P1 122.4 . .
C8 C3 P1 117.6 . .
C3 C4 C5 120.0 . .
C3 C4 H4 120.0 . .
C5 C4 H4 120.0 . .
C6 C5 C4 120.0 . .
C6 C5 H5 120.0 . .
C4 C5 H5 120.0 . .
O2 C6 C7 115.02(11) . .
O2 C6 C5 124.95(11) . .
C7 C6 C5 120.0 . .
C6 C7 C8 120.0 . .
C6 C7 H7 120.0 . .
C8 C7 H7 120.0 . .
C7 C8 C3 120.0 . .
C7 C8 H8 120.0 . .
C3 C8 H8 120.0 . .
O2 C9 H9A 109.5 . .
O2 C9 H9B 109.4 . .
H9A C9 H9B 109.5 . .
O2 C9 H9C 109.5 . .
H9A C9 H9C 109.5 . .
H9B C9 H9C 109.5 . .
N1 C10 C11 123.7(2) . .
N1 C10 H10 118.2 . .
C11 C10 H10 118.2 . .
C12 C11 C10 120.0(2) . .
C12 C11 H11 120.0 . .
C10 C11 H11 120.0 . .
C11 C12 C13 116.0(2) . .
C11 C12 C12 121.7(2) . 2_565
C13 C12 C12 122.3(2) . 2_565
C12 C13 C14 120.1(2) . .
C12 C13 H13 120.0 . .
C14 C13 H13 120.0 . .
N1 C14 C13 123.6(2) . .
N1 C14 H14 118.2 . .
C13 C14 H14 118.2 . .
N1 Cd1 N1 180.0 . 2_666
N1 Cd1 S1 89.45(4) . .
N1 Cd1 S1 90.55(4) 2_666 .
N1 Cd1 S1 90.55(4) . 2_666
N1 Cd1 S1 89.45(4) 2_666 2_666
S1 Cd1 S1 180.0 . 2_666
N1 Cd1 S2 91.31(5) . 2_666
N1 Cd1 S2 88.69(5) 2_666 2_666
S1 Cd1 S2 102.650(16) . 2_666
S1 Cd1 S2 77.350(16) 2_666 2_666
N1 Cd1 S2 88.69(5) . .
N1 Cd1 S2 91.31(5) 2_666 .
S1 Cd1 S2 77.350(16) . .
S1 Cd1 S2 102.650(16) 2_666 .
S2 Cd1 S2 180.0 2_666 .
C10 N1 C14 116.6(2) . .
C10 N1 Cd1 121.82(15) . .
C14 N1 Cd1 121.13(16) . .
C1 O1 P1 118.11(13) . .
C6 O2 C9 118.60(18) . .
O1 P1 C3 99.96(7) . .
O1 P1 S2 111.39(6) . .
C3 P1 S2 110.26(5) . .
O1 P1 S1 110.50(6) . .
C3 P1 S1 110.87(4) . .
S2 P1 S1 113.11(3) . .
P1 S1 Cd1 85.07(2) . .
P1 S2 Cd1 84.46(2) . .

loop_
_geom_bond_atom_site_label_1
_geom_bond_atom_site_label_2
_geom_bond_distance
_geom_bond_site_symmetry_2
C1 O1 1.456(3) .
C1 C2 1.500(2) .
C1 H1A 0.9900 .
C1 H1B 0.9900 .
C2 H2A 0.9800 .
C2 H2B 0.9800 .
C2 H2C 0.9800 .
C3 C4 1.3900 .
C3 C8 1.3900 .
C3 P1 1.8115(10) .
C4 C5 1.3900 .
C4 H4 0.9500 .
C5 C6 1.3900 .
C5 H5 0.9500 .
C6 O2 1.3616(19) .
C6 C7 1.3900 .
C7 C8 1.3900 .
C7 H7 0.9500 .
C8 H8 0.9500 .
C9 O2 1.417(3) .
C9 H9A 0.9800 .
C9 H9B 0.9800 .
C9 H9C 0.9800 .
C10 N1 1.315(3) .
C10 C11 1.384(3) .
C10 H10 0.9500 .
C11 C12 1.375(3) .
C11 H11 0.9500 .
C12 C13 1.375(3) .
C12 C12 1.484(4) 2_565
C13 C14 1.384(3) .
C13 H13 0.9500 .
C14 N1 1.318(3) .
C14 H14 0.9500 .
Cd1 N1 2.3926(17) .
Cd1 N1 2.3926(17) 2_666
Cd1 S1 2.6568(5) .
Cd1 S1 2.6568(5) 2_666
Cd1 S2 2.6825(6) 2_666
Cd1 S2 2.6825(6) .
O1 P1 1.6007(15) .
P1 S2 1.9971(8) .
P1 S1 2.0015(7) .
